data_1576854
loop_
_publ_author_name
'Brownsey, Duncan K.'
'Schoepfer, Alexandre A.'
'Waser, Jerome'

_publ_section_title
;
 Stereoselective palladium-catalyzed carboetherification of cyclopropenes
 <i>via</i> a tethering strategy.
;
_journal_issue 10
_journal_name_full 'Chemical science'
_journal_page_first 5072
_journal_page_last 5078
_journal_paper_doi 10.1039/d5sc09351a
_journal_volume 17
_journal_year 2026
_chemical_formula_moiety 'C27 H23 F3 N2 O5'
_chemical_formula_sum 'C27 H23 F3 N2 O5'
_chemical_formula_weight 512.47
_space_group_crystal_system monoclinic
_space_group_IT_number 15
_space_group_name_Hall '-C 2yc'
_space_group_name_H-M_alt 'C 1 2/c 1'
_atom_sites_solution_hydrogens geom
_atom_sites_solution_primary dual
_atom_sites_solution_secondary difmap
_audit_creation_date 2025-05-05
_audit_creation_method
;
Olex2 1.5
(compiled 2025.04.05 svn.rf049d14d for OlexSys, GUI svn.r7224)
;
_audit_update_record
;
2025-05-16 deposited with the CCDC.	2026-01-07 downloaded from the CCDC.
;
_cell_angle_alpha 90
_cell_angle_beta 110.432(2)
_cell_angle_gamma 90
_cell_formula_units_Z 8
_cell_length_a 25.4150(5)
_cell_length_b 9.44890(15)
_cell_length_c 21.1616(3)
_cell_measurement_reflns_used 13170
_cell_measurement_temperature 140.00(10)
_cell_measurement_theta_max 75.3340
_cell_measurement_theta_min 3.6900
_cell_volume 4762.11(15)
_computing_cell_refinement 'CrysAlisPro 1.171.43.94a (Rigaku OD, 2023)'
_computing_data_collection 'CrysAlisPro system (CCD 43.94a 64-bit (release 20-10-2023))'
_computing_data_reduction 'CrysAlisPro 1.171.43.94a (Rigaku OD, 2023)'
_computing_molecular_graphics 'Olex2 1.5 (Dolomanov et al., 2009)'
_computing_publication_material 'Olex2 1.5 (Dolomanov et al., 2009)'
_computing_structure_refinement 'ShelXL 2019/3 (Sheldrick, 2015)'
_computing_structure_solution 'ShelXT 2018/2 (Sheldrick, 2015)'
_diffrn_ambient_environment N~2~
_diffrn_ambient_temperature 140.00(10)
_diffrn_detector 'Hybrid Pixel Array Detector'
_diffrn_detector_area_resol_mean 10.0000
_diffrn_detector_type 'HyPix-Arc 150'
_diffrn_measured_fraction_theta_full 1.000
_diffrn_measured_fraction_theta_max 0.982
_diffrn_measurement_details
;
List of Runs (angles in degrees, time in seconds):

  # Type    Start    End  Width  t~exp~   \w     \q     \k     \f   Frames
#--------------------------------------------------------------------------
  1  \w     61.00 114.00   0.50    0.20    --   79.75  21.00 117.83  106
  2  \w    101.00 127.00   0.50    0.20    --   79.75  22.00 153.37   52
  3  \w     69.00 119.00   0.50    0.20    --   79.75  22.00  30.52  100
  4  \w     84.00 113.00   0.50    0.20    --   79.75   5.00  78.77   58
  5  \w     61.00 126.00   0.50    0.20    --   79.75  17.00   1.27  130
  6  \w     49.00 111.00   0.50    0.20    --   79.75   4.00 167.58  124
  7  \w     49.00  82.00   0.50    0.20    --   79.75  15.00 -18.19   66
  8  \w     51.00 119.00   0.50    0.20    --   76.50  15.00 -90.00  136
  9  \w     62.00 110.00   0.50    0.20    --   79.75  21.00-170.05   96
 10  \w     36.00  61.00   0.50    0.20    --   79.75 -52.00-118.69   50
 11  \w     44.00  70.00   0.50    0.20    --   76.50-125.00 -90.00   52
 12  \w     68.00  93.00   0.50    0.20    --   76.50-125.00-120.00   50
 13  \w     76.00 101.00   0.50    0.20    --   76.50-125.00 -90.00   50
 14  \w     78.00 103.00   0.50    0.20    --   76.50-125.00 -30.00   50
 15  \w     78.00 103.00   0.50    0.20    --   76.50-125.00   0.00   50
 16  \w     59.00  84.00   0.50    0.20    --   76.50 -95.00   0.00   50
 17  \w     29.00  56.00   0.50    0.20    --   63.61 -95.00   0.00   54
 18  \w     39.00  75.00   0.50    0.20    --   75.71 -95.00 -30.00   72
 19  \w     38.00  72.00   0.50    0.20    --   63.61 -95.00-150.00   68
 20  \w     39.00  64.00   0.50    0.20    --   76.50 -95.00-120.00   50
 21  \w     43.00  84.00   0.50    0.20    --   76.50 -95.00 -90.00   82
 22  \w     54.00  82.00   0.50    0.20    --   76.50 -95.00 -60.00   56
 23  \w     41.00  73.00   0.50    0.20    --   76.50 -95.00  30.00   64
 24  \w    -67.00 -40.00   0.50    0.20    --  -64.68   0.00 -30.00   54
 25  \w    -70.00 -43.00   0.50    0.20    --  -71.11   0.00  60.00   54
 26  \w    -72.00 -36.00   0.50    0.20    --  -71.11   0.00   0.00   72
 27  \w    -67.00 -34.00   0.50    0.20    --  -71.11   0.00 -60.00   66
 28  \w    -68.00 -38.00   0.50    0.20    --  -71.11   0.00-150.00   60
 29  \w   -106.00 -80.00   0.50    0.20    --  -76.25 -85.00 -81.27   52
 30  \w   -111.00 -82.00   0.50    0.20    --  -76.25 -87.00  30.99   58
 31  \w    -97.00 -46.00   0.50    0.20    --  -71.11 125.00  30.00  102
 32  \w    -95.00 -40.00   0.50    0.20    --  -71.11 125.00-120.00  110
;
_diffrn_measurement_device 'four-circle diffractometer'
_diffrn_measurement_device_type 'XtaLAB Synergy R, DW system, HyPix-Arc 150'
_diffrn_measurement_method '\w scans'
_diffrn_orient_matrix_type 'CrysAlisPro convention (1999,Acta A55,543-557)'
_diffrn_orient_matrix_UB_11 -0.0487025000
_diffrn_orient_matrix_UB_12 0.0459208000
_diffrn_orient_matrix_UB_13 0.0229239000
_diffrn_orient_matrix_UB_21 -0.0290124000
_diffrn_orient_matrix_UB_22 -0.1436591000
_diffrn_orient_matrix_UB_23 -0.0230535000
_diffrn_orient_matrix_UB_31 0.0312077000
_diffrn_orient_matrix_UB_32 -0.0619164000
_diffrn_orient_matrix_UB_33 0.0705201000
_diffrn_radiation_monochromator mirror
_diffrn_radiation_probe x-ray
_diffrn_radiation_type 'Cu K\a'
_diffrn_radiation_wavelength 1.54184
_diffrn_reflns_av_R_equivalents 0.0349
_diffrn_reflns_av_unetI/netI 0.0270
_diffrn_reflns_Laue_measured_fraction_full 1.000
_diffrn_reflns_Laue_measured_fraction_max 0.982
_diffrn_reflns_limit_h_max 31
_diffrn_reflns_limit_h_min -31
_diffrn_reflns_limit_k_max 11
_diffrn_reflns_limit_k_min -11
_diffrn_reflns_limit_l_max 26
_diffrn_reflns_limit_l_min -24
_diffrn_reflns_number 23714
_diffrn_reflns_point_group_measured_fraction_full 1.000
_diffrn_reflns_point_group_measured_fraction_max 0.982
_diffrn_reflns_theta_full 67.684
_diffrn_reflns_theta_max 75.535
_diffrn_reflns_theta_min 3.712
_diffrn_source 'Rotating-anode X-ray tube'
_diffrn_source_type 'Rigaku (Cu) X-ray Source'
_exptl_absorpt_coefficient_mu 0.975
_exptl_absorpt_correction_T_max 1.000
_exptl_absorpt_correction_T_min 0.904
_exptl_absorpt_correction_type gaussian
_exptl_absorpt_process_details
;
CrysAlisPro 1.171.43.94a (Rigaku Oxford Diffraction, 2024)
Numerical absorption correction based on Gaussian integration over
a multifaceted crystal model.
Empirical absorption correction using spherical harmonics
as implemented in SCALE3 ABSPACK scaling algorithm
;
_exptl_crystal_colour colourless
_exptl_crystal_colour_primary colourless
_exptl_crystal_density_diffrn 1.430
_exptl_crystal_description prism
_exptl_crystal_F_000 2128
_exptl_crystal_size_max 0.13
_exptl_crystal_size_mid 0.09
_exptl_crystal_size_min 0.05
_refine_diff_density_max 0.320
_refine_diff_density_min -0.390
_refine_diff_density_rms 0.046
_refine_ls_extinction_method none
_refine_ls_goodness_of_fit_ref 1.050
_refine_ls_hydrogen_treatment constr
_refine_ls_matrix_type full
_refine_ls_number_parameters 335
_refine_ls_number_reflns 4842
_refine_ls_number_restraints 0
_refine_ls_restrained_S_all 1.050
_refine_ls_R_factor_all 0.0514
_refine_ls_R_factor_gt 0.0413
_refine_ls_shift/su_max 0.001
_refine_ls_shift/su_mean 0.000
_refine_ls_structure_factor_coef Fsqd
_refine_ls_weighting_details 'w=1/[\s^2^(Fo^2^)+(0.0574P)^2^+3.0579P] where P=(Fo^2^+2Fc^2^)/3'
_refine_ls_weighting_scheme calc
_refine_ls_wR_factor_gt 0.1062
_refine_ls_wR_factor_ref 0.1121
_reflns_Friedel_coverage 0.000
_reflns_number_gt 3952
_reflns_number_total 4842
_reflns_threshold_expression 'I > 2\s(I)'
_cod_data_source_file d5sc09351a2.cif
_cod_data_source_block dkb-01-247
_cod_depositor_comments
;
The following automatic conversions were performed:

data item '_exptl_absorpt_correction_type' value 'Gaussian' was
changed to 'gaussian' in accordance with the
/home/data/users/saulius/crontab/automatic-downloads/rss-feeds/RSC/lib/dictionaries/cif_core.dic
dictionary named 'cif_core.dic' version 2.4.2 last updated on
2011-04-26.

Automatic conversion script
Id: cif_fix_values 8170 2020-07-09 18:12:32Z antanas 
;
_cod_database_code 1576854
_shelx_shelxl_version_number 2019/3
_audit_contact_author 'Farzaneh Fadaei Tirani'
_chemical_oxdiff_formula 'C27 H23 F3 N2 O5'
_shelx_space_group_comment
;
The symmetry employed for this shelxl refinement is uniquely defined
by the following loop, which should always be used as a source of
symmetry information in preference to the above space-group names.
They are only intended as comments.
;
_shelx_estimated_absorpt_t_max 0.953
_shelx_estimated_absorpt_t_min 0.884
_olex2_refinement_description
;
1. Fixed Uiso
 At 1.2 times of:
  All C(H) groups, All C(H,H) groups
 At 1.5 times of:
  All C(H,H,H) groups
2.a Ternary CH refined with riding coordinates:
 C3(H3), C5(H5)
2.b Secondary CH2 refined with riding coordinates:
 C4(H4A,H4B), C6(H6A,H6B)
2.c Aromatic/amide H refined with riding coordinates:
 C8(H8), C9(H9), C10(H10), C11(H11), C12(H12), C15(H15), C16(H16), C17(H17),
 C18(H18), C19(H19), C23(H23), C24(H24), C26(H26), C27(H27)
2.d Idealised Me refined as rotating group:
 C21(H21A,H21B,H21C)
;
_olex2_submission_special_instructions 'No special instructions were received'
_oxdiff_exptl_absorpt_empirical_details
;
Empirical correction (ABSPACK) includes:
- Absorption correction using spherical harmonics
- Frame scaling
- Detector area scaling
- B-factor correction
;
_oxdiff_exptl_absorpt_empirical_full_max 1.270
_oxdiff_exptl_absorpt_empirical_full_min 0.823

loop_
_space_group_symop_operation_xyz
'x, y, z'
'-x, y, -z+1/2'
'x+1/2, y+1/2, z'
'-x+1/2, y+1/2, -z+1/2'
'-x, -y, -z'
'x, -y, z-1/2'
'-x+1/2, -y+1/2, -z'
'x+1/2, -y+1/2, z-1/2'

loop_
_atom_site_label
_atom_site_type_symbol
_atom_site_fract_x
_atom_site_fract_y
_atom_site_fract_z
_atom_site_U_iso_or_equiv
_atom_site_adp_type
_atom_site_occupancy
_atom_site_site_symmetry_order
_atom_site_calc_flag
_atom_site_refinement_flags_posn
_atom_site_refinement_flags_adp
_atom_site_refinement_flags_occupancy
_atom_site_disorder_assembly
_atom_site_disorder_group
F1 F 0.71850(4) -0.06218(11) 0.48458(4) 0.0389(2) Uani 1 1 d . . . . .
F2 F 0.68689(5) -0.22688(11) 0.41096(5) 0.0485(3) Uani 1 1 d . . . . .
F3 F 0.63064(4) -0.11259(12) 0.44843(5) 0.0432(3) Uani 1 1 d . . . . .
O1 O 0.66028(4) 0.14309(11) 0.39955(5) 0.0266(2) Uani 1 1 d . . . . .
O2 O 0.48803(5) 0.27521(14) 0.32764(6) 0.0360(3) Uani 1 1 d . . . . .
O3 O 0.50949(4) 0.37975(13) 0.42865(5) 0.0307(3) Uani 1 1 d . . . . .
O4 O 0.81926(5) 0.68866(14) 0.34347(6) 0.0407(3) Uani 1 1 d . . . . .
O5 O 0.75689(7) 0.7828(2) 0.25692(8) 0.0750(6) Uani 1 1 d . . . . .
N1 N 0.61694(5) -0.02525(14) 0.31633(6) 0.0259(3) Uani 1 1 d . . . . .
N2 N 0.77139(7) 0.69610(16) 0.30308(7) 0.0365(3) Uani 1 1 d . . . . .
C1 C 0.60569(6) 0.19235(16) 0.36231(7) 0.0240(3) Uani 1 1 d . . . . .
C2 C 0.58485(6) 0.31157(16) 0.39524(7) 0.0234(3) Uani 1 1 d . . . . .
C3 C 0.60045(6) 0.33568(16) 0.33065(7) 0.0241(3) Uani 1 1 d . . . . .
H3 H 0.566470 0.343674 0.288875 0.029 Uiso 1 1 calc R U . . .
C4 C 0.57276(6) 0.06497(16) 0.32578(7) 0.0263(3) Uani 1 1 d . . . . .
H4A H 0.553778 0.016502 0.353369 0.032 Uiso 1 1 calc R U . . .
H4B H 0.544404 0.092309 0.281930 0.032 Uiso 1 1 calc R U . . .
C5 C 0.66652(6) 0.00747(16) 0.37308(7) 0.0250(3) Uani 1 1 d . . . . .
H5 H 0.700021 0.008093 0.358644 0.030 Uiso 1 1 calc R U . . .
C6 C 0.62320(7) -0.00323(18) 0.25044(7) 0.0302(3) Uani 1 1 d . . . . .
H6A H 0.661009 -0.035037 0.253007 0.036 Uiso 1 1 calc R U . . .
H6B H 0.620095 0.099101 0.239713 0.036 Uiso 1 1 calc R U . . .
C7 C 0.57932(7) -0.08286(17) 0.19460(8) 0.0293(3) Uani 1 1 d . . . . .
C8 C 0.57079(8) -0.0502(2) 0.12754(8) 0.0414(4) Uani 1 1 d . . . . .
H8 H 0.591208 0.025071 0.117171 0.050 Uiso 1 1 calc R U . . .
C9 C 0.53257(9) -0.1272(3) 0.07577(9) 0.0511(5) Uani 1 1 d . . . . .
H9 H 0.527526 -0.105208 0.030217 0.061 Uiso 1 1 calc R U . . .
C10 C 0.50191(9) -0.2350(2) 0.08988(10) 0.0484(5) Uani 1 1 d . . . . .
H10 H 0.475597 -0.286741 0.054263 0.058 Uiso 1 1 calc R U . . .
C11 C 0.50966(8) -0.2672(2) 0.15581(9) 0.0418(4) Uani 1 1 d . . . . .
H11 H 0.488438 -0.341110 0.165773 0.050 Uiso 1 1 calc R U . . .
C12 C 0.54839(7) -0.19220(18) 0.20807(8) 0.0336(4) Uani 1 1 d . . . . .
H12 H 0.553711 -0.216133 0.253492 0.040 Uiso 1 1 calc R U . . .
C13 C 0.67535(7) -0.09890(17) 0.42962(8) 0.0303(3) Uani 1 1 d . . . . .
C14 C 0.62115(6) 0.36659(16) 0.46295(7) 0.0234(3) Uani 1 1 d . . . . .
C15 C 0.63969(7) 0.27537(17) 0.51799(8) 0.0294(3) Uani 1 1 d . . . . .
H15 H 0.632339 0.176810 0.511740 0.035 Uiso 1 1 calc R U . . .
C16 C 0.66887(7) 0.32778(19) 0.58193(8) 0.0329(4) Uani 1 1 d . . . . .
H16 H 0.681506 0.264994 0.619278 0.039 Uiso 1 1 calc R U . . .
C17 C 0.67963(7) 0.47163(19) 0.59146(8) 0.0316(4) Uani 1 1 d . . . . .
H17 H 0.698862 0.507620 0.635418 0.038 Uiso 1 1 calc R U . . .
C18 C 0.66227(7) 0.56270(18) 0.53674(8) 0.0305(3) Uani 1 1 d . . . . .
H18 H 0.670334 0.660956 0.543006 0.037 Uiso 1 1 calc R U . . .
C19 C 0.63299(6) 0.51017(17) 0.47256(7) 0.0264(3) Uani 1 1 d . . . . .
H19 H 0.621043 0.572880 0.435138 0.032 Uiso 1 1 calc R U . . .
C20 C 0.52264(6) 0.31773(17) 0.37947(7) 0.0257(3) Uani 1 1 d . . . . .
C21 C 0.45031(7) 0.3966(2) 0.41651(8) 0.0358(4) Uani 1 1 d . . . . .
H21A H 0.432361 0.444374 0.373176 0.054 Uiso 1 1 calc R U . . .
H21B H 0.445290 0.453546 0.452695 0.054 Uiso 1 1 calc R U . . .
H21C H 0.433113 0.303398 0.415395 0.054 Uiso 1 1 calc R U . . .
C22 C 0.64749(6) 0.42494(16) 0.32752(7) 0.0234(3) Uani 1 1 d . . . . .
C23 C 0.63458(7) 0.51975(17) 0.27350(7) 0.0277(3) Uani 1 1 d . . . . .
H23 H 0.597261 0.523483 0.242082 0.033 Uiso 1 1 calc R U . . .
C24 C 0.67473(7) 0.60803(17) 0.26470(8) 0.0306(3) Uani 1 1 d . . . . .
H24 H 0.665397 0.672730 0.228068 0.037 Uiso 1 1 calc R U . . .
C25 C 0.72860(7) 0.59986(17) 0.31034(8) 0.0277(3) Uani 1 1 d . . . . .
C26 C 0.74351(7) 0.50646(16) 0.36415(7) 0.0268(3) Uani 1 1 d . . . . .
H26 H 0.781170 0.501983 0.394583 0.032 Uiso 1 1 calc R U . . .
C27 C 0.70272(7) 0.41977(16) 0.37290(7) 0.0260(3) Uani 1 1 d . . . . .
H27 H 0.712314 0.356288 0.410018 0.031 Uiso 1 1 calc R U . . .

loop_
_atom_site_aniso_label
_atom_site_aniso_U_11
_atom_site_aniso_U_22
_atom_site_aniso_U_33
_atom_site_aniso_U_23
_atom_site_aniso_U_13
_atom_site_aniso_U_12
F1 0.0396(6) 0.0440(6) 0.0249(5) 0.0017(4) 0.0011(4) 0.0020(4)
F2 0.0722(8) 0.0258(5) 0.0416(6) -0.0010(4) 0.0125(6) 0.0116(5)
F3 0.0438(6) 0.0486(6) 0.0391(5) 0.0105(5) 0.0169(5) -0.0048(5)
O1 0.0239(5) 0.0237(5) 0.0273(5) -0.0038(4) 0.0027(4) 0.0010(4)
O2 0.0248(6) 0.0536(8) 0.0268(6) -0.0076(5) 0.0054(5) -0.0016(5)
O3 0.0248(6) 0.0439(7) 0.0243(5) -0.0016(5) 0.0096(4) 0.0028(5)
O4 0.0356(7) 0.0427(7) 0.0459(7) -0.0066(6) 0.0171(6) -0.0101(6)
O5 0.0702(11) 0.0840(12) 0.0578(9) 0.0361(9) 0.0060(8) -0.0338(9)
N1 0.0269(7) 0.0288(7) 0.0212(6) -0.0032(5) 0.0071(5) -0.0005(5)
N2 0.0432(9) 0.0369(8) 0.0327(7) -0.0033(6) 0.0171(7) -0.0106(7)
C1 0.0211(7) 0.0269(8) 0.0214(7) -0.0020(6) 0.0042(6) 0.0000(6)
C2 0.0251(7) 0.0247(7) 0.0197(7) 0.0004(6) 0.0069(6) -0.0002(6)
C3 0.0234(7) 0.0292(8) 0.0181(7) 0.0000(6) 0.0052(6) 0.0012(6)
C4 0.0253(8) 0.0277(8) 0.0244(7) -0.0033(6) 0.0069(6) -0.0025(6)
C5 0.0262(8) 0.0239(7) 0.0248(7) -0.0028(6) 0.0086(6) 0.0004(6)
C6 0.0345(9) 0.0322(8) 0.0252(8) -0.0016(6) 0.0121(7) -0.0011(7)
C7 0.0314(8) 0.0307(8) 0.0241(7) -0.0037(6) 0.0077(6) 0.0063(7)
C8 0.0475(11) 0.0483(11) 0.0270(8) -0.0001(8) 0.0114(8) 0.0037(9)
C9 0.0579(13) 0.0678(14) 0.0221(8) -0.0066(9) 0.0071(8) 0.0103(11)
C10 0.0427(11) 0.0577(13) 0.0355(10) -0.0209(9) 0.0022(8) 0.0056(9)
C11 0.0393(10) 0.0393(10) 0.0418(10) -0.0142(8) 0.0079(8) -0.0017(8)
C12 0.0359(9) 0.0326(9) 0.0290(8) -0.0050(7) 0.0072(7) 0.0014(7)
C13 0.0343(9) 0.0271(8) 0.0268(8) -0.0017(6) 0.0072(7) 0.0020(6)
C14 0.0213(7) 0.0282(8) 0.0207(7) -0.0012(6) 0.0072(6) 0.0002(6)
C15 0.0347(9) 0.0283(8) 0.0246(7) 0.0009(6) 0.0096(7) 0.0030(7)
C16 0.0349(9) 0.0400(9) 0.0216(7) 0.0028(7) 0.0071(7) 0.0080(7)
C17 0.0265(8) 0.0441(10) 0.0226(7) -0.0070(7) 0.0065(6) -0.0004(7)
C18 0.0311(8) 0.0318(8) 0.0304(8) -0.0071(7) 0.0130(7) -0.0053(7)
C19 0.0268(8) 0.0297(8) 0.0233(7) -0.0002(6) 0.0093(6) 0.0004(6)
C20 0.0273(8) 0.0286(8) 0.0213(7) 0.0031(6) 0.0086(6) 0.0009(6)
C21 0.0257(8) 0.0518(11) 0.0311(8) 0.0022(8) 0.0114(7) 0.0051(8)
C22 0.0264(8) 0.0244(7) 0.0204(7) -0.0022(6) 0.0094(6) 0.0005(6)
C23 0.0296(8) 0.0310(8) 0.0207(7) 0.0009(6) 0.0064(6) 0.0006(6)
C24 0.0390(9) 0.0296(8) 0.0238(7) 0.0026(6) 0.0116(7) -0.0015(7)
C25 0.0339(8) 0.0276(8) 0.0263(7) -0.0045(6) 0.0164(7) -0.0054(6)
C26 0.0268(8) 0.0285(8) 0.0245(7) -0.0031(6) 0.0082(6) 0.0000(6)
C27 0.0290(8) 0.0261(7) 0.0220(7) 0.0010(6) 0.0078(6) 0.0007(6)

loop_
_atom_type_symbol
_atom_type_description
_atom_type_scat_dispersion_real
_atom_type_scat_dispersion_imag
_atom_type_scat_source
C C 0.0181 0.0091 'International Tables Vol C Tables 4.2.6.8 and 6.1.1.4'
H H 0.0000 0.0000 'International Tables Vol C Tables 4.2.6.8 and 6.1.1.4'
N N 0.0311 0.0180 'International Tables Vol C Tables 4.2.6.8 and 6.1.1.4'
O O 0.0492 0.0322 'International Tables Vol C Tables 4.2.6.8 and 6.1.1.4'
F F 0.0727 0.0534 'International Tables Vol C Tables 4.2.6.8 and 6.1.1.4'

loop_
_exptl_crystal_face_index_h
_exptl_crystal_face_index_k
_exptl_crystal_face_index_l
_exptl_crystal_face_perp_dist
0 -1 0 0.0304
0 1 0 0.0227
0 0 1 0.0581
0 0 -1 0.0791
1 0 0 0.0430
-1 0 0 0.0497
-1 0 1 0.0455
1 0 -1 0.0581

loop_
_geom_angle_atom_site_label_1
_geom_angle_atom_site_label_2
_geom_angle_atom_site_label_3
_geom_angle
_geom_angle_site_symmetry_1
_geom_angle_site_symmetry_3
_geom_angle_publ_flag
C1 O1 C5 107.35(11) . . ?
C20 O3 C21 116.01(12) . . ?
C5 N1 C4 104.40(11) . . ?
C5 N1 C6 114.05(12) . . ?
C6 N1 C4 112.64(12) . . ?
O4 N2 O5 122.98(15) . . ?
O4 N2 C25 119.03(14) . . ?
O5 N2 C25 117.97(15) . . ?
O1 C1 C2 114.90(12) . . ?
O1 C1 C3 117.65(12) . . ?
O1 C1 C4 106.42(12) . . ?
C2 C1 C4 127.32(13) . . ?
C3 C1 C2 62.74(10) . . ?
C3 C1 C4 122.94(12) . . ?
C1 C2 C3 58.06(9) . . ?
C14 C2 C1 120.00(13) . . ?
C14 C2 C3 121.60(12) . . ?
C20 C2 C1 115.95(12) . . ?
C20 C2 C3 111.63(12) . . ?
C20 C2 C14 116.65(12) . . ?
C1 C3 C2 59.19(9) . . ?
C1 C3 H3 112.2 . . ?
C2 C3 H3 112.2 . . ?
C22 C3 C1 125.99(13) . . ?
C22 C3 C2 125.09(12) . . ?
C22 C3 H3 112.2 . . ?
N1 C4 C1 102.52(12) . . ?
N1 C4 H4A 111.3 . . ?
N1 C4 H4B 111.3 . . ?
C1 C4 H4A 111.3 . . ?
C1 C4 H4B 111.3 . . ?
H4A C4 H4B 109.2 . . ?
O1 C5 N1 109.58(12) . . ?
O1 C5 H5 109.7 . . ?
O1 C5 C13 106.91(12) . . ?
N1 C5 H5 109.7 . . ?
N1 C5 C13 111.17(13) . . ?
C13 C5 H5 109.7 . . ?
N1 C6 H6A 109.2 . . ?
N1 C6 H6B 109.2 . . ?
N1 C6 C7 112.07(13) . . ?
H6A C6 H6B 107.9 . . ?
C7 C6 H6A 109.2 . . ?
C7 C6 H6B 109.2 . . ?
C8 C7 C6 119.72(16) . . ?
C12 C7 C6 121.77(14) . . ?
C12 C7 C8 118.47(16) . . ?
C7 C8 H8 119.9 . . ?
C9 C8 C7 120.29(19) . . ?
C9 C8 H8 119.9 . . ?
C8 C9 H9 119.7 . . ?
C10 C9 C8 120.61(18) . . ?
C10 C9 H9 119.7 . . ?
C9 C10 H10 120.2 . . ?
C11 C10 C9 119.53(18) . . ?
C11 C10 H10 120.2 . . ?
C10 C11 H11 119.8 . . ?
C10 C11 C12 120.38(19) . . ?
C12 C11 H11 119.8 . . ?
C7 C12 C11 120.71(17) . . ?
C7 C12 H12 119.6 . . ?
C11 C12 H12 119.6 . . ?
F1 C13 C5 111.39(13) . . ?
F2 C13 F1 107.10(13) . . ?
F2 C13 C5 110.72(13) . . ?
F3 C13 F1 106.91(13) . . ?
F3 C13 F2 107.33(14) . . ?
F3 C13 C5 113.09(13) . . ?
C15 C14 C2 120.00(14) . . ?
C19 C14 C2 120.52(13) . . ?
C19 C14 C15 119.30(14) . . ?
C14 C15 H15 119.9 . . ?
C16 C15 C14 120.29(15) . . ?
C16 C15 H15 119.9 . . ?
C15 C16 H16 119.9 . . ?
C17 C16 C15 120.17(15) . . ?
C17 C16 H16 119.9 . . ?
C16 C17 H17 120.1 . . ?
C18 C17 C16 119.87(15) . . ?
C18 C17 H17 120.1 . . ?
C17 C18 H18 120.0 . . ?
C17 C18 C19 119.97(15) . . ?
C19 C18 H18 120.0 . . ?
C14 C19 C18 120.37(15) . . ?
C14 C19 H19 119.8 . . ?
C18 C19 H19 119.8 . . ?
O2 C20 O3 123.50(14) . . ?
O2 C20 C2 124.43(14) . . ?
O3 C20 C2 112.03(12) . . ?
O3 C21 H21A 109.5 . . ?
O3 C21 H21B 109.5 . . ?
O3 C21 H21C 109.5 . . ?
H21A C21 H21B 109.5 . . ?
H21A C21 H21C 109.5 . . ?
H21B C21 H21C 109.5 . . ?
C23 C22 C3 115.99(13) . . ?
C27 C22 C3 125.53(13) . . ?
C27 C22 C23 118.48(14) . . ?
C22 C23 H23 119.2 . . ?
C24 C23 C22 121.61(15) . . ?
C24 C23 H23 119.2 . . ?
C23 C24 H24 120.9 . . ?
C25 C24 C23 118.24(14) . . ?
C25 C24 H24 120.9 . . ?
C24 C25 N2 118.99(14) . . ?
C24 C25 C26 122.21(15) . . ?
C26 C25 N2 118.78(15) . . ?
C25 C26 H26 120.5 . . ?
C27 C26 C25 119.00(15) . . ?
C27 C26 H26 120.5 . . ?
C22 C27 H27 119.8 . . ?
C26 C27 C22 120.46(14) . . ?
C26 C27 H27 119.8 . . ?

loop_
_geom_bond_atom_site_label_1
_geom_bond_atom_site_label_2
_geom_bond_distance
_geom_bond_site_symmetry_2
_geom_bond_publ_flag
F1 C13 1.3362(18) . ?
F2 C13 1.3360(18) . ?
F3 C13 1.335(2) . ?
O1 C1 1.4140(17) . ?
O1 C5 1.4294(17) . ?
O2 C20 1.2102(18) . ?
O3 C20 1.3346(18) . ?
O3 C21 1.4435(19) . ?
O4 N2 1.2203(19) . ?
O5 N2 1.228(2) . ?
N1 C4 1.478(2) . ?
N1 C5 1.4384(18) . ?
N1 C6 1.4724(19) . ?
N2 C25 1.466(2) . ?
C1 C2 1.514(2) . ?
C1 C3 1.496(2) . ?
C1 C4 1.515(2) . ?
C2 C3 1.567(2) . ?
C2 C14 1.5004(19) . ?
C2 C20 1.499(2) . ?
C3 H3 1.0000 . ?
C3 C22 1.483(2) . ?
C4 H4A 0.9900 . ?
C4 H4B 0.9900 . ?
C5 H5 1.0000 . ?
C5 C13 1.518(2) . ?
C6 H6A 0.9900 . ?
C6 H6B 0.9900 . ?
C6 C7 1.512(2) . ?
C7 C8 1.393(2) . ?
C7 C12 1.387(2) . ?
C8 H8 0.9500 . ?
C8 C9 1.389(3) . ?
C9 H9 0.9500 . ?
C9 C10 1.377(3) . ?
C10 H10 0.9500 . ?
C10 C11 1.373(3) . ?
C11 H11 0.9500 . ?
C11 C12 1.391(2) . ?
C12 H12 0.9500 . ?
C14 C15 1.392(2) . ?
C14 C19 1.389(2) . ?
C15 H15 0.9500 . ?
C15 C16 1.388(2) . ?
C16 H16 0.9500 . ?
C16 C17 1.387(2) . ?
C17 H17 0.9500 . ?
C17 C18 1.385(2) . ?
C18 H18 0.9500 . ?
C18 C19 1.393(2) . ?
C19 H19 0.9500 . ?
C21 H21A 0.9800 . ?
C21 H21B 0.9800 . ?
C21 H21C 0.9800 . ?
C22 C23 1.398(2) . ?
C22 C27 1.398(2) . ?
C23 H23 0.9500 . ?
C23 C24 1.380(2) . ?
C24 H24 0.9500 . ?
C24 C25 1.375(2) . ?
C25 C26 1.385(2) . ?
C26 H26 0.9500 . ?
C26 C27 1.383(2) . ?
C27 H27 0.9500 . ?

loop_
_geom_torsion_atom_site_label_1
_geom_torsion_atom_site_label_2
_geom_torsion_atom_site_label_3
_geom_torsion_atom_site_label_4
_geom_torsion
_geom_torsion_site_symmetry_1
_geom_torsion_site_symmetry_2
_geom_torsion_site_symmetry_3
_geom_torsion_site_symmetry_4
_geom_torsion_publ_flag
O1 C1 C2 C3 109.66(14) . . . . ?
O1 C1 C2 C14 -1.0(2) . . . . ?
O1 C1 C2 C20 -149.99(13) . . . . ?
O1 C1 C3 C2 -105.36(14) . . . . ?
O1 C1 C3 C22 7.9(2) . . . . ?
O1 C1 C4 N1 -28.90(14) . . . . ?
O1 C5 C13 F1 -55.05(17) . . . . ?
O1 C5 C13 F2 -174.11(12) . . . . ?
O1 C5 C13 F3 65.39(16) . . . . ?
O4 N2 C25 C24 -179.80(15) . . . . ?
O4 N2 C25 C26 2.0(2) . . . . ?
O5 N2 C25 C24 1.5(2) . . . . ?
O5 N2 C25 C26 -176.69(17) . . . . ?
N1 C5 C13 F1 -174.61(12) . . . . ?
N1 C5 C13 F2 66.32(17) . . . . ?
N1 C5 C13 F3 -54.17(17) . . . . ?
N1 C6 C7 C8 165.67(15) . . . . ?
N1 C6 C7 C12 -16.8(2) . . . . ?
N2 C25 C26 C27 177.20(14) . . . . ?
C1 O1 C5 N1 3.42(15) . . . . ?
C1 O1 C5 C13 -117.16(13) . . . . ?
C1 C2 C3 C22 -114.67(16) . . . . ?
C1 C2 C14 C15 -58.1(2) . . . . ?
C1 C2 C14 C19 126.85(16) . . . . ?
C1 C2 C20 O2 -28.6(2) . . . . ?
C1 C2 C20 O3 153.27(13) . . . . ?
C1 C3 C22 C23 152.89(14) . . . . ?
C1 C3 C22 C27 -26.0(2) . . . . ?
C2 C1 C3 C22 113.21(16) . . . . ?
C2 C1 C4 N1 -169.86(13) . . . . ?
C2 C3 C22 C23 -132.38(15) . . . . ?
C2 C3 C22 C27 48.7(2) . . . . ?
C2 C14 C15 C16 -174.02(15) . . . . ?
C2 C14 C19 C18 173.99(14) . . . . ?
C3 C1 C2 C14 -110.67(15) . . . . ?
C3 C1 C2 C20 100.35(14) . . . . ?
C3 C1 C4 N1 111.22(15) . . . . ?
C3 C2 C14 C15 -126.90(15) . . . . ?
C3 C2 C14 C19 58.1(2) . . . . ?
C3 C2 C20 O2 35.3(2) . . . . ?
C3 C2 C20 O3 -142.82(13) . . . . ?
C3 C22 C23 C24 -179.60(14) . . . . ?
C3 C22 C27 C26 178.67(14) . . . . ?
C4 N1 C5 O1 -21.86(15) . . . . ?
C4 N1 C5 C13 96.09(14) . . . . ?
C4 N1 C6 C7 -80.59(16) . . . . ?
C4 C1 C2 C3 -112.11(17) . . . . ?
C4 C1 C2 C14 137.22(15) . . . . ?
C4 C1 C2 C20 -11.8(2) . . . . ?
C4 C1 C3 C2 118.61(16) . . . . ?
C4 C1 C3 C22 -128.17(16) . . . . ?
C5 O1 C1 C2 162.63(12) . . . . ?
C5 O1 C1 C3 -126.45(13) . . . . ?
C5 O1 C1 C4 16.15(15) . . . . ?
C5 N1 C4 C1 30.16(14) . . . . ?
C5 N1 C6 C7 160.65(13) . . . . ?
C6 N1 C4 C1 -94.10(14) . . . . ?
C6 N1 C5 O1 101.49(14) . . . . ?
C6 N1 C5 C13 -140.56(13) . . . . ?
C6 C7 C8 C9 176.84(17) . . . . ?
C6 C7 C12 C11 -177.71(16) . . . . ?
C7 C8 C9 C10 1.1(3) . . . . ?
C8 C7 C12 C11 -0.2(3) . . . . ?
C8 C9 C10 C11 -0.5(3) . . . . ?
C9 C10 C11 C12 -0.4(3) . . . . ?
C10 C11 C12 C7 0.7(3) . . . . ?
C12 C7 C8 C9 -0.8(3) . . . . ?
C14 C2 C3 C1 107.95(15) . . . . ?
C14 C2 C3 C22 -6.7(2) . . . . ?
C14 C2 C20 O2 -178.61(15) . . . . ?
C14 C2 C20 O3 3.23(19) . . . . ?
C14 C15 C16 C17 0.2(2) . . . . ?
C15 C14 C19 C18 -1.1(2) . . . . ?
C15 C16 C17 C18 -1.4(3) . . . . ?
C16 C17 C18 C19 1.4(2) . . . . ?
C17 C18 C19 C14 -0.2(2) . . . . ?
C19 C14 C15 C16 1.1(2) . . . . ?
C20 C2 C3 C1 -107.91(14) . . . . ?
C20 C2 C3 C22 137.42(15) . . . . ?
C20 C2 C14 C15 90.64(18) . . . . ?
C20 C2 C14 C19 -84.38(18) . . . . ?
C21 O3 C20 O2 -1.0(2) . . . . ?
C21 O3 C20 C2 177.14(13) . . . . ?
C22 C23 C24 C25 0.7(2) . . . . ?
C23 C22 C27 C26 -0.2(2) . . . . ?
C23 C24 C25 N2 -178.00(14) . . . . ?
C23 C24 C25 C26 0.1(2) . . . . ?
C24 C25 C26 C27 -0.9(2) . . . . ?
C25 C26 C27 C22 1.0(2) . . . . ?
C27 C22 C23 C24 -0.6(2) . . . . ?

loop_
_exptl_oxdiff_crystal_face_indexfrac_h
_exptl_oxdiff_crystal_face_indexfrac_k
_exptl_oxdiff_crystal_face_indexfrac_l
_exptl_oxdiff_crystal_face_x
_exptl_oxdiff_crystal_face_y
_exptl_oxdiff_crystal_face_z
-0.0000 -1.0000 0.0000 -0.0459 0.1437 0.0619
0.0000 1.0000 -0.0000 0.0459 -0.1437 -0.0619
0.0000 0.0000 1.0000 0.0229 -0.0231 0.0705
-0.0000 -0.0000 -1.0000 -0.0229 0.0231 -0.0705
1.0000 0.0000 -0.0000 -0.0487 -0.0290 0.0312
-1.0000 -0.0000 0.0000 0.0487 0.0290 -0.0312
-1.0000 0.0000 1.0000 0.0716 0.0060 0.0393
1.0000 -0.0000 -1.0000 -0.0716 -0.0060 -0.0393
